data_2208453
loop_
_publ_author_name
'Shaheen, Farkhanda'
'Marchio, L'
'Badshah, Amin'
'Khosa, Muhammad Kaleem'

_publ_section_title
;
 (<i>Z</i>)-4-Anilinopent-3-en-2-one
;
_journal_coeditor_code WN6410
_journal_issue 3
_journal_name_full 'Acta Crystallographica Section E'
_journal_page_first o873
_journal_page_last o874
_journal_paper_doi 10.1107/S1600536806003205
_journal_volume 62
_journal_year 2006
_chemical_formula_iupac 'C11 H13 N O'
_chemical_formula_moiety 'C11 H13 N O'
_chemical_formula_sum 'C11 H13 N O'
_chemical_formula_weight 175.22
_chemical_melting_point 240
_chemical_name_systematic
;
(Z)-4-Anilinopent-3-en-2-one
;
_space_group_IT_number 14
_symmetry_cell_setting monoclinic
_symmetry_space_group_name_Hall '-P 2ybc'
_symmetry_space_group_name_H-M 'P 1 21/c 1'
_atom_sites_solution_hydrogens geom
_atom_sites_solution_primary direct
_atom_sites_solution_secondary difmap
_audit_creation_method SHELXL-97
_cell_angle_alpha 90.00
_cell_angle_beta 106.10(3)
_cell_angle_gamma 90.00
_cell_formula_units_Z 4
_cell_length_a 9.157(3)
_cell_length_b 11.040(7)
_cell_length_c 10.130(5)
_cell_measurement_reflns_used 24
_cell_measurement_temperature 293(2)
_cell_measurement_theta_max 17.84
_cell_measurement_theta_min 6.00
_cell_volume 983.9(9)
_computing_cell_refinement 'local program'
_computing_data_collection 'local program'
_computing_data_reduction 'local program'
_computing_molecular_graphics 'ORTEP-3 for Windows (Farrugia, 1997)'
_computing_publication_material 'PARST (Nardelli, 1995)'
_computing_structure_refinement 'SHELXL97 (Sheldrick, 1997)'
_computing_structure_solution 'SIR97 (Altomare <i>et al.</i>,  1999)'
_diffrn_ambient_temperature 293(2)
_diffrn_measured_fraction_theta_full 0.997
_diffrn_measured_fraction_theta_max 0.997
_diffrn_measurement_device_type 'Philips PW 1100'
_diffrn_measurement_method \q--2\q
_diffrn_radiation_monochromator graphite
_diffrn_radiation_type MoK\a
_diffrn_radiation_wavelength 0.71073
_diffrn_reflns_av_R_equivalents 0.0219
_diffrn_reflns_av_sigmaI/netI 0.0373
_diffrn_reflns_limit_h_max 10
_diffrn_reflns_limit_h_min -10
_diffrn_reflns_limit_k_max 13
_diffrn_reflns_limit_k_min 0
_diffrn_reflns_limit_l_max 12
_diffrn_reflns_limit_l_min 0
_diffrn_reflns_number 1812
_diffrn_reflns_theta_full 25.00
_diffrn_reflns_theta_max 25.00
_diffrn_reflns_theta_min 3.23
_diffrn_standards_decay_% 0
_diffrn_standards_interval_count 100
_diffrn_standards_number 1
_exptl_absorpt_coefficient_mu 0.076
_exptl_absorpt_correction_T_max 0.970
_exptl_absorpt_correction_T_min 0.893
_exptl_absorpt_correction_type refdelf
_exptl_absorpt_process_details '[local program based on Walker & Stuart (1983)]'
_exptl_crystal_colour colorless
_exptl_crystal_density_diffrn 1.183
_exptl_crystal_density_method 'not measured'
_exptl_crystal_description prism
_exptl_crystal_F_000 376
_exptl_crystal_size_max 0.60
_exptl_crystal_size_mid 0.40
_exptl_crystal_size_min 0.40
_refine_diff_density_max 0.157
_refine_diff_density_min -0.118
_refine_ls_extinction_method none
_refine_ls_goodness_of_fit_ref 1.039
_refine_ls_hydrogen_treatment mixed
_refine_ls_matrix_type full
_refine_ls_number_parameters 148
_refine_ls_number_reflns 1717
_refine_ls_number_restraints 0
_refine_ls_restrained_S_all 1.039
_refine_ls_R_factor_all 0.0879
_refine_ls_R_factor_gt 0.0481
_refine_ls_shift/su_max 0.000
_refine_ls_shift/su_mean 0.000
_refine_ls_structure_factor_coef Fsqd
_refine_ls_weighting_details 'calc w=1/[\s^2^(Fo^2^)+(0.059P)^2^+0.3446P] where P=(Fo^2^+2Fc^2^)/3'
_refine_ls_weighting_scheme calc
_refine_ls_wR_factor_gt 0.1183
_refine_ls_wR_factor_ref 0.1389
_reflns_number_gt 1120
_reflns_number_total 1717
_reflns_threshold_expression I>2\s(I)
_cod_data_source_file wn6410.cif
_cod_data_source_block I
_cod_original_sg_symbol_H-M 'P 21/c'
_cod_database_code 2208453
_cod_database_fobs_code 2208453

loop_
_symmetry_equiv_pos_as_xyz
'x, y, z'
'-x, y+1/2, -z+1/2'
'-x, -y, -z'
'x, -y-1/2, z-1/2'

loop_
_atom_site_label
_atom_site_fract_x
_atom_site_fract_y
_atom_site_fract_z
_atom_site_U_iso_or_equiv
_atom_site_adp_type
_atom_site_calc_flag
_atom_site_refinement_flags
_atom_site_occupancy
_atom_site_type_symbol
N1 0.0879(2) 0.20512(18) 0.3349(2) 0.0473(5) Uani d . 1 N
C5 0.1041(3) 0.4261(2) 0.3023(3) 0.0668(8) Uani d . 1 C
H5A 0.2126 0.4187 0.3349 0.100 Uiso calc R 1 H
H5B 0.0721 0.4974 0.3408 0.100 Uiso calc R 1 H
H5C 0.0742 0.4322 0.2039 0.100 Uiso calc R 1 H
O1 -0.1231(2) 0.12712(17) 0.4494(2) 0.0677(6) Uani d . 1 O
C6 0.2128(2) 0.1669(2) 0.2893(2) 0.0421(6) Uani d . 1 C
C3 -0.0889(3) 0.3310(2) 0.3985(3) 0.0502(6) Uani d . 1 C
C4 0.0312(3) 0.3168(2) 0.3448(2) 0.0457(6) Uani d . 1 C
C2 -0.1630(3) 0.2349(2) 0.4481(2) 0.0517(6) Uani d . 1 C
C11 0.2923(3) 0.0664(2) 0.3519(3) 0.0541(7) Uani d . 1 C
C8 0.3746(3) 0.1763(3) 0.1404(3) 0.0654(8) Uani d . 1 C
C9 0.4554(3) 0.0776(3) 0.2044(3) 0.0666(8) Uani d . 1 C
C7 0.2532(3) 0.2207(3) 0.1806(3) 0.0559(7) Uani d . 1 C
C10 0.4129(3) 0.0223(3) 0.3096(3) 0.0648(8) Uani d . 1 C
C1 -0.2942(3) 0.2663(3) 0.5042(3) 0.0700(8) Uani d . 1 C
H1A -0.3787 0.2141 0.4637 0.105 Uiso calc R 1 H
H1B -0.3234 0.3490 0.4826 0.105 Uiso calc R 1 H
H1C -0.2643 0.2557 0.6021 0.105 Uiso calc R 1 H
H7 0.194(3) 0.287(2) 0.131(3) 0.059(7) Uiso d . 1 H
H3 -0.121(3) 0.413(2) 0.401(2) 0.053(7) Uiso d . 1 H
H11 0.262(3) 0.034(2) 0.422(3) 0.059(8) Uiso d . 1 H
H10 0.464(3) -0.049(3) 0.353(3) 0.073(8) Uiso d . 1 H
H9 0.542(4) 0.051(3) 0.175(3) 0.085(9) Uiso d . 1 H
H8 0.400(3) 0.211(2) 0.065(3) 0.068(8) Uiso d . 1 H
H1 0.039(3) 0.147(2) 0.365(2) 0.058(8) Uiso d . 1 H

loop_
_atom_site_aniso_label
_atom_site_aniso_U_11
_atom_site_aniso_U_22
_atom_site_aniso_U_33
_atom_site_aniso_U_12
_atom_site_aniso_U_13
_atom_site_aniso_U_23
N1 0.0538(12) 0.0450(12) 0.0510(12) -0.0055(10) 0.0276(10) 0.0013(10)
C5 0.083(2) 0.0500(16) 0.077(2) -0.0042(14) 0.0384(17) 0.0070(14)
O1 0.0797(13) 0.0501(11) 0.0902(14) 0.0014(9) 0.0516(11) 0.0031(10)
C6 0.0441(12) 0.0466(13) 0.0385(12) -0.0061(11) 0.0162(10) -0.0056(10)
C3 0.0552(15) 0.0464(15) 0.0539(15) 0.0035(12) 0.0231(12) 0.0031(12)
C4 0.0536(14) 0.0442(14) 0.0401(13) -0.0019(11) 0.0144(11) 0.0009(10)
C2 0.0534(15) 0.0534(16) 0.0536(15) 0.0034(12) 0.0236(12) -0.0052(12)
C11 0.0629(17) 0.0532(16) 0.0523(16) -0.0013(13) 0.0261(14) 0.0048(13)
C8 0.0654(18) 0.083(2) 0.0576(17) -0.0023(16) 0.0341(15) 0.0072(16)
C9 0.0532(17) 0.082(2) 0.074(2) 0.0002(16) 0.0341(15) -0.0026(17)
C7 0.0578(16) 0.0677(18) 0.0471(15) 0.0059(13) 0.0227(13) 0.0091(13)
C10 0.0629(18) 0.0594(18) 0.077(2) 0.0109(14) 0.0271(16) 0.0076(15)
C1 0.0678(18) 0.0686(18) 0.087(2) 0.0011(15) 0.0439(16) -0.0039(16)

loop_
_atom_type_symbol
_atom_type_description
_atom_type_scat_dispersion_real
_atom_type_scat_dispersion_imag
_atom_type_scat_source
C C 0.0033 0.0016 'International Tables Vol C Tables 4.2.6.8 and 6.1.1.4'
H H 0.0000 0.0000 'International Tables Vol C Tables 4.2.6.8 and 6.1.1.4'
N N 0.0061 0.0033 'International Tables Vol C Tables 4.2.6.8 and 6.1.1.4'
O O 0.0106 0.0060 'International Tables Vol C Tables 4.2.6.8 and 6.1.1.4'

loop_
_geom_angle_atom_site_label_1
_geom_angle_atom_site_label_2
_geom_angle_atom_site_label_3
_geom_angle
C4 N1 C6 131.2(2)
C4 N1 H1 113.5(16)
C6 N1 H1 115.2(16)
C4 C5 H5A 109.5
C4 C5 H5B 109.5
H5A C5 H5B 109.5
C4 C5 H5C 109.5
H5A C5 H5C 109.5
H5B C5 H5C 109.5
C11 C6 C7 119.0(2)
C11 C6 N1 117.5(2)
C7 C6 N1 123.3(2)
C4 C3 C2 124.8(2)
C4 C3 H3 113.9(14)
C2 C3 H3 121.3(14)
N1 C4 C3 120.2(2)
N1 C4 C5 120.1(2)
C3 C4 C5 119.7(2)
O1 C2 C3 123.3(2)
O1 C2 C1 118.7(2)
C3 C2 C1 118.1(2)
C10 C11 C6 120.5(2)
C10 C11 H11 123.1(16)
C6 C11 H11 116.4(16)
C9 C8 C7 121.1(3)
C9 C8 H8 119.1(16)
C7 C8 H8 119.7(17)
C8 C9 C10 119.1(3)
C8 C9 H9 118.3(18)
C10 C9 H9 122.6(18)
C8 C7 C6 119.8(3)
C8 C7 H7 120.0(15)
C6 C7 H7 120.1(15)
C9 C10 C11 120.5(3)
C9 C10 H10 120.8(16)
C11 C10 H10 118.7(17)
C2 C1 H1A 109.5
C2 C1 H1B 109.5
H1A C1 H1B 109.5
C2 C1 H1C 109.5
H1A C1 H1C 109.5
H1B C1 H1C 109.5

loop_
_geom_bond_atom_site_label_1
_geom_bond_atom_site_label_2
_geom_bond_distance
N1 C4 1.352(3)
N1 C6 1.412(3)
N1 H1 0.89(3)
C5 C4 1.499(3)
C5 H5A 0.9600
C5 H5B 0.9600
C5 H5C 0.9600
O1 C2 1.244(3)
C6 C11 1.381(3)
C6 C7 1.389(3)
C3 C4 1.365(3)
C3 C2 1.424(4)
C3 H3 0.95(2)
C2 C1 1.505(3)
C11 C10 1.379(4)
C11 H11 0.90(3)
C8 C9 1.374(4)
C8 C7 1.376(4)
C8 H8 0.94(3)
C9 C10 1.375(4)
C9 H9 0.96(3)
C7 H7 0.96(3)
C10 H10 0.96(3)
C1 H1A 0.9600
C1 H1B 0.9600
C1 H1C 0.9600

loop_
_cod_related_entry_id
_cod_related_entry_database
_cod_related_entry_code
1 ChemSpider 4648243
